data_2206321
loop_
_publ_author_name
'Zeng, Tao'
'Dong, Chuan-Ming'
'Shu, Xue-Gui'
'Li, Jiang-Sheng'
'Huang, Peng-Mian'

_publ_section_title
;
 2-Chloro-4,6-dimorpholino-1,3,5-triazine
;
_journal_issue 7
_journal_name_full 'Acta Crystallographica Section E'
_journal_page_first o2211
_journal_page_last o2212
_journal_paper_doi 10.1107/S1600536805019021
_journal_volume 61
_journal_year 2005
_chemical_formula_iupac 'C11 H16 Cl N5 O2'
_chemical_formula_moiety 'C11 H16 Cl N5 O2'
_chemical_formula_sum 'C11 H16 Cl N5 O2'
_chemical_formula_weight 285.74
_chemical_name_systematic
;
2-Chloro-4,6-di-morpholino-1,3,5-triazine
;
_space_group_IT_number 9
_symmetry_cell_setting monoclinic
_symmetry_space_group_name_Hall 'C -2yc'
_symmetry_space_group_name_H-M 'C 1 c 1'
_atom_sites_solution_hydrogens geom
_atom_sites_solution_primary direct
_atom_sites_solution_secondary difmap
_cell_angle_alpha 90.00
_cell_angle_beta 108.741(2)
_cell_angle_gamma 90.00
_cell_formula_units_Z 4
_cell_length_a 23.081(4)
_cell_length_b 4.5554(8)
_cell_length_c 13.069(2)
_cell_measurement_reflns_used 2215
_cell_measurement_temperature 294(2)
_cell_measurement_theta_max 26.34
_cell_measurement_theta_min 3.29
_cell_volume 1301.3(4)
_computing_cell_refinement SMART
_computing_data_collection 'SMART (Bruker, 1997)'
_computing_data_reduction 'SAINT (Bruker, 1997)'
_computing_molecular_graphics 'SHELXTL (Bruker, 1997)'
_computing_publication_material SHELXTL
_computing_structure_refinement 'SHELXL97 (Sheldrick, 1997)'
_computing_structure_solution 'SHELXS97 (Sheldrick, 1997)'
_diffrn_ambient_temperature 294(2)
_diffrn_measured_fraction_theta_full 0.996
_diffrn_measured_fraction_theta_max 0.996
_diffrn_measurement_device_type 'Bruker SMART CCD area-detector'
_diffrn_measurement_method '\f and \w'
_diffrn_radiation_monochromator graphite
_diffrn_radiation_source 'fine-focus sealed tube'
_diffrn_radiation_type MoK\a
_diffrn_radiation_wavelength 0.71073
_diffrn_reflns_av_R_equivalents 0.0142
_diffrn_reflns_av_sigmaI/netI 0.0247
_diffrn_reflns_limit_h_max 28
_diffrn_reflns_limit_h_min -19
_diffrn_reflns_limit_k_max 5
_diffrn_reflns_limit_k_min -5
_diffrn_reflns_limit_l_max 14
_diffrn_reflns_limit_l_min -16
_diffrn_reflns_number 3462
_diffrn_reflns_theta_full 26.39
_diffrn_reflns_theta_max 26.39
_diffrn_reflns_theta_min 1.86
_diffrn_standards_decay_% 0
_diffrn_standards_interval_count 0
_diffrn_standards_interval_time 0
_diffrn_standards_number 0
_exptl_absorpt_coefficient_mu 0.300
_exptl_absorpt_correction_T_max 0.942
_exptl_absorpt_correction_T_min 0.910
_exptl_absorpt_correction_type multi-scan
_exptl_absorpt_process_details '(SADABS; Sheldrick, 1996)'
_exptl_crystal_colour colourless
_exptl_crystal_density_diffrn 1.458
_exptl_crystal_density_method 'not measured'
_exptl_crystal_description block
_exptl_crystal_F_000 600
_exptl_crystal_size_max 0.26
_exptl_crystal_size_mid 0.22
_exptl_crystal_size_min 0.20
_refine_diff_density_max 0.113
_refine_diff_density_min -0.155
_refine_ls_abs_structure_details 'Flack (1983), 674 Friedel pairs'
_refine_ls_abs_structure_Flack 0.01(5)
_refine_ls_extinction_method none
_refine_ls_goodness_of_fit_ref 1.050
_refine_ls_hydrogen_treatment constr
_refine_ls_matrix_type full
_refine_ls_number_parameters 172
_refine_ls_number_reflns 2014
_refine_ls_number_restraints 2
_refine_ls_restrained_S_all 1.050
_refine_ls_R_factor_all 0.0288
_refine_ls_R_factor_gt 0.0262
_refine_ls_shift/su_max 0.001
_refine_ls_shift/su_mean 0.000
_refine_ls_structure_factor_coef Fsqd
_refine_ls_weighting_details 'calc w = 1/[\s^2^(Fo^2^)+(0.0382P)^2^+0.1478P] where P = (Fo^2^+2Fc^2^)/3'
_refine_ls_weighting_scheme calc
_refine_ls_wR_factor_gt 0.0646
_refine_ls_wR_factor_ref 0.0664
_reflns_number_gt 1903
_reflns_number_total 2014
_reflns_threshold_expression I>2\s(I)
_cod_data_source_file ww6398.cif
_cod_data_source_block I
_cod_depositor_comments
;
The following automatic conversions were performed:
'_symmetry_cell_setting' value 'Monoclinic' changed to 'monoclinic'
according to '/home/saulius/struct/CIF-dictionaries/cif_core.dic'
dictionary named 'cif_core.dic' version 2.4.1 from 2010-06-29.

Automatic conversion script
Id: cif_fix_enum 1527 2010-12-29 10:47:43Z saulius 

The following automatic conversions were performed:

'_symmetry_cell_setting' value 'Monoclinic' changed to 'monoclinic'
according to /home/saulius/struct/CIF-dictionaries/cif_core.dic
dictionary named 'cif_core.dic' version 2.4.1 from 2010-06-29.

Automatic conversion script
Id: cif_fix_values 1715 2011-07-08 13:25:40Z adriana 
;
_cod_original_sg_symbol_H-M 'C c'
_cod_database_code 2206321
_cod_database_fobs_code 2206321

loop_
_symmetry_equiv_pos_as_xyz
'x, y, z'
'x, -y, z+1/2'
'x+1/2, y+1/2, z'
'x+1/2, -y+1/2, z+1/2'

loop_
_atom_site_label
_atom_site_fract_x
_atom_site_fract_y
_atom_site_fract_z
_atom_site_U_iso_or_equiv
_atom_site_adp_type
_atom_site_calc_flag
_atom_site_refinement_flags
_atom_site_occupancy
_atom_site_type_symbol
Cl1 0.86849(3) 0.63396(10) 0.48608(4) 0.04568(14) Uani d . 1 Cl
O1 0.65332(7) -0.0380(3) 0.74292(11) 0.0487(4) Uani d . 1 O
O2 1.08113(7) -0.1690(3) 0.95410(12) 0.0505(4) Uani d . 1 O
N1 0.81297(7) 0.3363(3) 0.59573(12) 0.0357(4) Uani d . 1 N
N2 0.92186(7) 0.2982(3) 0.64848(12) 0.0354(3) Uani d . 1 N
N3 0.86686(7) 0.0424(3) 0.74847(12) 0.0338(3) Uani d . 1 N
N4 0.76241(8) 0.0874(3) 0.69702(12) 0.0363(4) Uani d . 1 N
N5 0.97116(7) 0.0071(4) 0.79684(12) 0.0371(4) Uani d . 1 N
C1 0.86760(9) 0.3922(4) 0.58995(14) 0.0338(4) Uani d . 1 C
C2 0.91838(8) 0.1167(4) 0.72969(13) 0.0314(4) Uani d . 1 C
C3 0.81545(9) 0.1550(4) 0.68018(14) 0.0314(4) Uani d . 1 C
C4 0.70290(9) 0.1256(5) 0.61364(16) 0.0415(5) Uani d . 1 C
H4A 0.6929 -0.0488 0.5688 0.050 Uiso calc R 1 H
H4B 0.7047 0.2907 0.5679 0.050 Uiso calc R 1 H
C5 0.65408(10) 0.1791(5) 0.66508(18) 0.0456(5) Uani d . 1 C
H5A 0.6607 0.3701 0.6998 0.055 Uiso calc R 1 H
H5B 0.6145 0.1828 0.6091 0.055 Uiso calc R 1 H
C6 0.71137(10) -0.0467(5) 0.82593(17) 0.0474(5) Uani d . 1 C
H6A 0.7101 -0.1919 0.8795 0.057 Uiso calc R 1 H
H6B 0.7196 0.1429 0.8615 0.057 Uiso calc R 1 H
C7 0.76200(9) -0.1213(4) 0.78200(16) 0.0396(4) Uani d . 1 C
H7A 0.8009 -0.1141 0.8396 0.048 Uiso calc R 1 H
H7B 0.7563 -0.3189 0.7528 0.048 Uiso calc R 1 H
C8 1.02837(9) 0.0080(5) 0.77176(15) 0.0434(5) Uani d . 1 C
H8A 1.0282 0.1686 0.7229 0.052 Uiso calc R 1 H
H8B 1.0323 -0.1742 0.7362 0.052 Uiso calc R 1 H
C9 1.08167(10) 0.0420(5) 0.87399(17) 0.0484(5) Uani d . 1 C
H9A 1.1194 0.0224 0.8571 0.058 Uiso calc R 1 H
H9B 1.0808 0.2374 0.9029 0.058 Uiso calc R 1 H
C10 1.02603(10) -0.1477(5) 0.97952(16) 0.0442(5) Uani d . 1 C
H10A 1.0234 0.0458 1.0087 0.053 Uiso calc R 1 H
H10B 1.0266 -0.2911 1.0347 0.053 Uiso calc R 1 H
C11 0.97059(9) -0.1987(4) 0.88248(16) 0.0412(4) Uani d . 1 C
H11A 0.9707 -0.3988 0.8571 0.049 Uiso calc R 1 H
H11B 0.9338 -0.1704 0.9019 0.049 Uiso calc R 1 H

loop_
_atom_site_aniso_label
_atom_site_aniso_U_11
_atom_site_aniso_U_22
_atom_site_aniso_U_33
_atom_site_aniso_U_12
_atom_site_aniso_U_13
_atom_site_aniso_U_23
Cl1 0.0513(3) 0.0454(2) 0.0426(3) 0.0027(3) 0.0183(2) 0.0120(2)
O1 0.0320(7) 0.0623(9) 0.0526(8) -0.0071(7) 0.0149(6) 0.0072(7)
O2 0.0350(8) 0.0647(9) 0.0497(8) 0.0084(7) 0.0105(6) 0.0126(7)
N1 0.0328(9) 0.0403(8) 0.0324(8) 0.0020(7) 0.0084(6) 0.0027(6)
N2 0.0326(8) 0.0389(8) 0.0351(8) -0.0026(7) 0.0113(7) 0.0005(6)
N3 0.0272(7) 0.0386(8) 0.0340(7) -0.0019(6) 0.0077(6) 0.0025(7)
N4 0.0271(8) 0.0453(9) 0.0357(8) 0.0003(7) 0.0090(6) 0.0055(7)
N5 0.0286(8) 0.0468(9) 0.0363(8) -0.0005(7) 0.0111(7) 0.0087(7)
C1 0.0419(11) 0.0308(8) 0.0293(9) -0.0019(8) 0.0122(8) -0.0017(7)
C2 0.0300(9) 0.0346(8) 0.0291(8) -0.0024(7) 0.0089(7) -0.0039(7)
C3 0.0306(9) 0.0321(8) 0.0308(9) -0.0011(7) 0.0089(7) -0.0043(7)
C4 0.0300(10) 0.0546(12) 0.0351(10) -0.0007(9) 0.0041(8) 0.0013(9)
C5 0.0302(10) 0.0532(11) 0.0521(12) 0.0000(9) 0.0113(9) 0.0055(10)
C6 0.0376(11) 0.0628(12) 0.0434(11) -0.0079(10) 0.0152(9) 0.0041(10)
C7 0.0311(10) 0.0442(10) 0.0419(11) -0.0042(8) 0.0094(8) 0.0052(9)
C8 0.0313(11) 0.0620(12) 0.0389(11) 0.0025(9) 0.0141(9) 0.0051(10)
C9 0.0290(11) 0.0639(12) 0.0518(12) -0.0008(10) 0.0125(9) 0.0080(11)
C10 0.0383(11) 0.0531(12) 0.0395(10) 0.0031(9) 0.0101(8) 0.0053(9)
C11 0.0346(10) 0.0460(10) 0.0419(10) -0.0018(9) 0.0107(8) 0.0097(8)

loop_
_atom_type_symbol
_atom_type_description
_atom_type_scat_dispersion_real
_atom_type_scat_dispersion_imag
_atom_type_scat_source
C C 0.0033 0.0016 'International Tables Vol C Tables 4.2.6.8 and 6.1.1.4'
H H 0.0000 0.0000 'International Tables Vol C Tables 4.2.6.8 and 6.1.1.4'
N N 0.0061 0.0033 'International Tables Vol C Tables 4.2.6.8 and 6.1.1.4'
O O 0.0106 0.0060 'International Tables Vol C Tables 4.2.6.8 and 6.1.1.4'
Cl Cl 0.1484 0.1585 'International Tables Vol C Tables 4.2.6.8 and 6.1.1.4'

loop_
_geom_angle_atom_site_label_1
_geom_angle_atom_site_label_2
_geom_angle_atom_site_label_3
_geom_angle
_geom_angle_publ_flag
C5 O1 C6 109.79(16) yes
C10 O2 C9 110.28(15) yes
C1 N1 C3 111.87(15) yes
C1 N2 C2 111.50(16) ?
C2 N3 C3 115.63(16) ?
C3 N4 C4 122.40(16) yes
C3 N4 C7 120.00(15) ?
C4 N4 C7 114.12(15) yes
C2 N5 C8 123.12(15) yes
C2 N5 C11 120.47(16) ?
C8 N5 C11 113.89(15) ?
N1 C1 N2 131.16(17) ?
N1 C1 Cl1 114.65(14) ?
N2 C1 Cl1 114.20(15) ?
N3 C2 N5 117.33(15) ?
N3 C2 N2 125.08(16) ?
N5 C2 N2 117.58(16) ?
N3 C3 N4 117.48(16) ?
N3 C3 N1 124.72(17) ?
N4 C3 N1 117.79(16) ?
N4 C4 C5 110.17(17) ?
N4 C4 H4A 109.6 yes
C5 C4 H4A 109.6 ?
N4 C4 H4B 109.6 ?
C5 C4 H4B 109.6 ?
H4A C4 H4B 108.1 ?
O1 C5 C4 112.93(17) ?
O1 C5 H5A 109.0 ?
C4 C5 H5A 109.0 ?
O1 C5 H5B 109.0 ?
C4 C5 H5B 109.0 ?
H5A C5 H5B 107.8 ?
O1 C6 C7 111.85(16) ?
O1 C6 H6A 109.2 ?
C7 C6 H6A 109.2 ?
O1 C6 H6B 109.2 ?
C7 C6 H6B 109.2 ?
H6A C6 H6B 107.9 ?
N4 C7 C6 109.86(16) ?
N4 C7 H7A 109.7 ?
C6 C7 H7A 109.7 ?
N4 C7 H7B 109.7 ?
C6 C7 H7B 109.7 ?
H7A C7 H7B 108.2 ?
N5 C8 C9 109.96(16) ?
N5 C8 H8A 109.7 ?
C9 C8 H8A 109.7 ?
N5 C8 H8B 109.7 ?
C9 C8 H8B 109.7 ?
H8A C8 H8B 108.2 ?
O2 C9 C8 112.68(17) yes
O2 C9 H9A 109.1 ?
C8 C9 H9A 109.1 ?
O2 C9 H9B 109.1 ?
C8 C9 H9B 109.1 ?
H9A C9 H9B 107.8 ?
O2 C10 C11 112.13(17) yes
O2 C10 H10A 109.2 ?
C11 C10 H10A 109.2 ?
O2 C10 H10B 109.2 ?
C11 C10 H10B 109.2 ?
H10A C10 H10B 107.9 ?
N5 C11 C10 109.39(16) ?
N5 C11 H11A 109.8 ?
C10 C11 H11A 109.8 ?
N5 C11 H11B 109.8 ?
C10 C11 H11B 109.8 ?
H11A C11 H11B 108.2 ?

loop_
_geom_bond_atom_site_label_1
_geom_bond_atom_site_label_2
_geom_bond_distance
_geom_bond_publ_flag
Cl1 C1 1.7535(18) yes
O1 C5 1.423(2) yes
O1 C6 1.428(3) ?
O2 C10 1.417(3) yes
O2 C9 1.424(3) ?
N1 C1 1.312(3) ?
N1 C3 1.365(2) ?
N2 C1 1.312(2) ?
N2 C2 1.368(2) ?
N3 C2 1.333(2) ?
N3 C3 1.337(2) ?
N4 C3 1.347(3) yes
N4 C4 1.464(2) ?
N4 C7 1.464(2) yes
N5 C2 1.348(2) yes
N5 C8 1.459(3) yes
N5 C11 1.463(2) ?
C4 C5 1.506(3) ?
C4 H4A 0.9700 ?
C4 H4B 0.9700 ?
C5 H5A 0.9700 ?
C5 H5B 0.9700 ?
C6 C7 1.497(3) yes
C6 H6A 0.9700 ?
C6 H6B 0.9700 ?
C7 H7A 0.9700 ?
C7 H7B 0.9700 ?
C8 C9 1.505(3) ?
C8 H8A 0.9700 ?
C8 H8B 0.9700 ?
C9 H9A 0.9700 ?
C9 H9B 0.9700 ?
C10 C11 1.502(3) ?
C10 H10A 0.9700 ?
C10 H10B 0.9700 ?
C11 H11A 0.9700 ?
C11 H11B 0.9700 ?

loop_
_geom_torsion_atom_site_label_1
_geom_torsion_atom_site_label_2
_geom_torsion_atom_site_label_3
_geom_torsion_atom_site_label_4
_geom_torsion
_geom_torsion_publ_flag
C3 N1 C1 N2 2.1(3) ?
C3 N1 C1 Cl1 -177.96(11) yes
C2 N2 C1 N1 -1.6(3) ?
C2 N2 C1 Cl1 178.46(11) ?
C3 N3 C2 N5 -179.92(16) ?
C3 N3 C2 N2 0.9(2) ?
C8 N5 C2 N3 164.38(17) ?
C11 N5 C2 N3 3.5(2) yes
C8 N5 C2 N2 -16.4(3) ?
C11 N5 C2 N2 -177.27(16) ?
C1 N2 C2 N3 -0.1(2) ?
C1 N2 C2 N5 -179.26(16) ?
C2 N3 C3 N4 -179.38(15) ?
C2 N3 C3 N1 -0.3(2) yes
C4 N4 C3 N3 -162.60(16) ?
C7 N4 C3 N3 -4.9(2) ?
C4 N4 C3 N1 18.3(2) ?
C7 N4 C3 N1 175.99(15) ?
C1 N1 C3 N3 -1.0(2) ?
C1 N1 C3 N4 178.08(16) yes
C3 N4 C4 C5 -152.15(18) ?
C7 N4 C4 C5 48.9(2) ?
C6 O1 C5 C4 58.6(2) ?
N4 C4 C5 O1 -52.6(2) ?
C5 O1 C6 C7 -60.3(2) ?
C3 N4 C7 C6 149.67(17) ?
C4 N4 C7 C6 -50.9(2) ?
O1 C6 C7 N4 56.0(2) ?
C2 N5 C8 C9 147.41(19) ?
C11 N5 C8 C9 -50.6(2) ?
C10 O2 C9 C8 -58.1(2) ?
N5 C8 C9 O2 53.1(2) ?
C9 O2 C10 C11 59.5(2) ?
C2 N5 C11 C10 -145.56(18) ?
C8 N5 C11 C10 51.9(2) ?
O2 C10 C11 N5 -55.9(2) ?

loop_
_cod_related_entry_id
_cod_related_entry_database
_cod_related_entry_code
1 ChemSpider 195530
